data_7207965
loop_
_publ_author_name
'Mohapatra, Sudip'
'Sato, Hiroshi'
'Matsuda, Ryotaro'
'Kitagawa, Susumu'
'Maji, Tapas Kumar'

_publ_section_title
;
 Highly rigid and stable porous Cu(i) metal--organic framework with
 reversible single-crystal-to-single-crystal structural transformation
;
_journal_issue 12
_journal_name_full CrystEngComm
_journal_page_first 4153
_journal_paper_doi 10.1039/c2ce06701c
_journal_volume 14
_journal_year 2012
_chemical_formula_sum 'C6 H2 Cu2 N2 O4'
_chemical_formula_weight 293.18
_chemical_name_systematic
;
?
;
_space_group_IT_number 15
_symmetry_cell_setting monoclinic
_symmetry_space_group_name_Hall '-C 2yc'
_symmetry_space_group_name_H-M 'C 1 2/c 1'
_atom_sites_solution_hydrogens geom
_atom_sites_solution_primary direct
_atom_sites_solution_secondary difmap
_audit_creation_method SHELXL-97
_cell_angle_alpha 90.00
_cell_angle_beta 107.8220(10)
_cell_angle_gamma 90.00
_cell_formula_units_Z 8
_cell_length_a 19.3848(4)
_cell_length_b 12.5209(2)
_cell_length_c 7.7134(2)
_cell_measurement_temperature 455(2)
_cell_volume 1782.32(7)
_computing_cell_refinement CRYSTALCLEAR
_computing_data_collection CRYSTALCLEAR
_computing_data_reduction 'teXsan Ver. 1.11'
_computing_molecular_graphics 'Mercury 1.4.1'
_computing_publication_material 'PLATON (Spek, 2003)'
_computing_structure_refinement 'SHELXL-97 (Sheldrick, 1997)'
_computing_structure_solution 'SIR-92 (Altomare et al. 1994)'
_diffrn_ambient_temperature 455(2)
_diffrn_measured_fraction_theta_full 0.867
_diffrn_measured_fraction_theta_max 0.803
_diffrn_radiation_monochromator graphite
_diffrn_radiation_source 'fine-focus sealed tube'
_diffrn_radiation_type MoK\a
_diffrn_radiation_wavelength 0.71073
_diffrn_reflns_av_R_equivalents 0.0293
_diffrn_reflns_av_sigmaI/netI 0.0287
_diffrn_reflns_limit_h_max 28
_diffrn_reflns_limit_h_min -24
_diffrn_reflns_limit_k_max 16
_diffrn_reflns_limit_k_min -15
_diffrn_reflns_limit_l_max 10
_diffrn_reflns_limit_l_min -11
_diffrn_reflns_number 7189
_diffrn_reflns_theta_full 25.00
_diffrn_reflns_theta_max 31.12
_diffrn_reflns_theta_min 3.11
_exptl_absorpt_coefficient_mu 4.758
_exptl_absorpt_correction_T_max 0.99
_exptl_absorpt_correction_T_min 0.86
_exptl_absorpt_correction_type multi-scan
_exptl_absorpt_process_details 'Jacobson, R (1998) Private communication'
_exptl_crystal_colour red
_exptl_crystal_density_diffrn 2.185
_exptl_crystal_density_method 'not measured'
_exptl_crystal_description Block
_exptl_crystal_F_000 1136
_exptl_crystal_size_max 0.15
_exptl_crystal_size_mid 0.10
_exptl_crystal_size_min 0.08
_refine_diff_density_max 0.950
_refine_diff_density_min -1.327
_refine_diff_density_rms 0.202
_refine_ls_extinction_method none
_refine_ls_goodness_of_fit_ref 1.578
_refine_ls_hydrogen_treatment noref
_refine_ls_matrix_type full
_refine_ls_number_parameters 128
_refine_ls_number_reflns 2318
_refine_ls_number_restraints 0
_refine_ls_restrained_S_all 1.578
_refine_ls_R_factor_all 0.0942
_refine_ls_R_factor_gt 0.0764
_refine_ls_shift/su_max 0.000
_refine_ls_shift/su_mean 0.000
_refine_ls_structure_factor_coef Fsqd
_refine_ls_weighting_details 'calc w=1/[\s^2^(Fo^2^)+(0.0552P)^2^+6.2027P] where P=(Fo^2^+2Fc^2^)/3'
_refine_ls_weighting_scheme calc
_refine_ls_wR_factor_gt 0.1746
_refine_ls_wR_factor_ref 0.1834
_reflns_number_gt 1785
_reflns_number_total 2318
_reflns_threshold_expression >2sigma(I)
_cod_data_source_file c2ce06701c.txt
_cod_data_source_block compound1'
_cod_depositor_comments
;
The following automatic conversions were performed:

'_symmetry_cell_setting' value 'Monoclinic' changed to 'monoclinic'
according to /home/saulius/struct/CIF-dictionaries/cif_core.dic
dictionary named 'cif_core.dic' version 2.4.1 from 2010-06-29.

Automatic conversion script
Id: cif_fix_values 1715 2011-07-08 13:25:40Z adriana 
;
_cod_original_sg_symbol_H-M C2/c
_cod_database_code 7207965

loop_
_symmetry_equiv_pos_as_xyz
'x, y, z'
'-x, y, -z+1/2'
'x+1/2, y+1/2, z'
'-x+1/2, y+1/2, -z+1/2'
'-x, -y, -z'
'x, -y, z-1/2'
'-x+1/2, -y+1/2, -z'
'x+1/2, -y+1/2, z-1/2'

loop_
_atom_site_label
_atom_site_type_symbol
_atom_site_fract_x
_atom_site_fract_y
_atom_site_fract_z
_atom_site_U_iso_or_equiv
_atom_site_adp_type
_atom_site_occupancy
_atom_site_symmetry_multiplicity
_atom_site_calc_flag
_atom_site_refinement_flags
Cu1 Cu 0.20681(4) 0.68003(5) 0.28648(11) 0.0342(2) Uani 1 1 d .
Cu2 Cu 0.0000 0.63303(14) -0.2500 0.0608(4) Uani 1 2 d S
Cu3 Cu 0.0000 0.30041(15) -0.2500 0.0689(5) Uani 1 2 d S
O1 O 0.1100(2) 0.6160(3) 0.0788(6) 0.0370(10) Uani 1 1 d .
O2 O 0.0709(3) 0.4567(3) -0.0397(7) 0.0469(13) Uani 1 1 d .
O3 O 0.1507(2) 0.2406(3) -0.0626(6) 0.0344(9) Uani 1 1 d .
O4 O 0.0915(3) 0.2403(4) 0.1427(8) 0.0484(12) Uani 1 1 d .
N1 N 0.2304(2) 0.5282(3) 0.3105(6) 0.0248(9) Uani 1 1 d .
N2 N 0.2576(2) 0.3116(4) 0.3004(6) 0.0275(9) Uani 1 1 d .
C1 C 0.2909(3) 0.4844(4) 0.4261(8) 0.0330(12) Uani 1 1 d .
H1 H 0.3237 0.5267 0.5117 0.040 Uiso 1 1 calc R
C2 C 0.3038(3) 0.3751(5) 0.4159(9) 0.0378(14) Uani 1 1 d .
H2 H 0.3463 0.3462 0.4931 0.045 Uiso 1 1 calc R
C3 C 0.1943(3) 0.3518(4) 0.1941(7) 0.0230(9) Uani 1 1 d .
C4 C 0.1819(2) 0.4630(4) 0.1986(7) 0.0201(9) Uani 1 1 d .
C5 C 0.1155(3) 0.5158(4) 0.0681(7) 0.0238(9) Uani 1 1 d .
C6 C 0.1410(3) 0.2721(4) 0.0820(7) 0.0258(10) Uani 1 1 d .

loop_
_atom_site_aniso_label
_atom_site_aniso_U_11
_atom_site_aniso_U_22
_atom_site_aniso_U_33
_atom_site_aniso_U_23
_atom_site_aniso_U_13
_atom_site_aniso_U_12
Cu1 0.0308(4) 0.0178(4) 0.0485(5) -0.0020(3) 0.0038(3) -0.0055(2)
Cu2 0.0474(8) 0.0659(10) 0.0617(9) 0.000 0.0057(6) 0.000
Cu3 0.0596(9) 0.0613(10) 0.0703(10) 0.000 -0.0030(7) 0.000
O1 0.035(2) 0.0174(18) 0.046(2) 0.0022(16) -0.0068(17) 0.0013(14)
O2 0.035(2) 0.028(2) 0.056(3) -0.0131(19) -0.018(2) 0.0047(17)
O3 0.039(2) 0.028(2) 0.036(2) -0.0084(16) 0.0114(17) -0.0053(16)
O4 0.041(2) 0.049(3) 0.064(3) -0.013(2) 0.030(2) -0.016(2)
N1 0.0219(18) 0.022(2) 0.026(2) -0.0003(15) 0.0008(15) 0.0016(15)
N2 0.0253(19) 0.021(2) 0.031(2) 0.0023(16) 0.0017(16) 0.0043(16)
C1 0.026(2) 0.024(3) 0.037(3) -0.005(2) -0.008(2) 0.0029(19)
C2 0.027(3) 0.027(3) 0.045(3) -0.003(2) -0.009(2) 0.011(2)
C3 0.024(2) 0.018(2) 0.027(2) -0.0027(17) 0.0064(17) 0.0026(16)
C4 0.0190(19) 0.013(2) 0.027(2) 0.0000(16) 0.0045(16) 0.0021(15)
C5 0.024(2) 0.016(2) 0.026(2) -0.0020(17) 0.0005(17) 0.0011(16)
C6 0.022(2) 0.021(2) 0.033(2) -0.0016(19) 0.0058(18) -0.0010(17)

loop_
_atom_type_symbol
_atom_type_description
_atom_type_scat_dispersion_real
_atom_type_scat_dispersion_imag
_atom_type_scat_source
C C 0.0033 0.0016 'International Tables Vol C Tables 4.2.6.8 and 6.1.1.4'
H H 0.0000 0.0000 'International Tables Vol C Tables 4.2.6.8 and 6.1.1.4'
Cu Cu 0.3201 1.2651 'International Tables Vol C Tables 4.2.6.8 and 6.1.1.4'
N N 0.0061 0.0033 'International Tables Vol C Tables 4.2.6.8 and 6.1.1.4'
O O 0.0106 0.0060 'International Tables Vol C Tables 4.2.6.8 and 6.1.1.4'

loop_
_geom_angle_atom_site_label_1
_geom_angle_atom_site_label_2
_geom_angle_atom_site_label_3
_geom_angle
_geom_angle_site_symmetry_1
_geom_angle_site_symmetry_3
N1 Cu1 N2 138.33(19) . 4
N1 Cu1 O3 124.16(18) . 6_566
N2 Cu1 O3 95.06(18) 4 6_566
N1 Cu1 O1 80.66(16) . .
N2 Cu1 O1 111.27(18) 4 .
O3 Cu1 O1 96.07(19) 6_566 .
C5 O1 Cu1 109.7(3) . .
C6 O3 Cu1 126.7(4) . 6_565
C4 N1 C1 118.2(4) . .
C4 N1 Cu1 115.8(3) . .
C1 N1 Cu1 126.1(4) . .
C2 N2 C3 119.3(5) . .
C2 N2 Cu1 119.7(4) . 4_545
C3 N2 Cu1 116.8(4) . 4_545
N1 C1 C2 119.6(5) . .
N1 C1 H1 120.2 . .
C2 C1 H1 120.2 . .
N2 C2 C1 122.2(5) . .
N2 C2 H2 118.9 . .
C1 C2 H2 118.9 . .
N2 C3 C4 118.8(4) . .
N2 C3 C6 116.0(4) . .
C4 C3 C6 125.1(4) . .
N1 C4 C3 121.7(4) . .
N1 C4 C5 116.4(4) . .
C3 C4 C5 121.8(4) . .
O2 C5 O1 125.4(5) . .
O2 C5 C4 117.3(4) . .
O1 C5 C4 117.3(4) . .
O4 C6 O3 125.0(5) . .
O4 C6 C3 117.7(5) . .
O3 C6 C3 117.3(5) . .

loop_
_geom_bond_atom_site_label_1
_geom_bond_atom_site_label_2
_geom_bond_distance
_geom_bond_site_symmetry_2
Cu1 N1 1.950(4) .
Cu1 N2 1.981(5) 4
Cu1 O3 2.074(4) 6_566
Cu1 O1 2.211(4) .
O1 C5 1.264(6) .
O2 C5 1.244(6) .
O3 C6 1.250(7) .
O3 Cu1 2.074(4) 6_565
O4 C6 1.255(7) .
N1 C4 1.341(6) .
N1 C1 1.353(7) .
N2 C2 1.318(8) .
N2 C3 1.348(6) .
N2 Cu1 1.981(5) 4_545
C1 C2 1.397(8) .
C1 H1 0.9300 .
C2 H2 0.9300 .
C3 C4 1.415(7) .
C3 C6 1.505(7) .
C4 C5 1.521(6) .

loop_
_geom_torsion_atom_site_label_1
_geom_torsion_atom_site_label_2
_geom_torsion_atom_site_label_3
_geom_torsion_atom_site_label_4
_geom_torsion
_geom_torsion_site_symmetry_1
N1 Cu1 O1 C5 -2.0(4) .
N2 Cu1 O1 C5 136.5(4) 4
O3 Cu1 O1 C5 -125.7(4) 6_566
N2 Cu1 N1 C4 -110.7(4) 4
O3 Cu1 N1 C4 91.9(4) 6_566
O1 Cu1 N1 C4 0.9(4) .
N2 Cu1 N1 C1 68.0(6) 4
O3 Cu1 N1 C1 -89.3(5) 6_566
O1 Cu1 N1 C1 179.6(5) .
C4 N1 C1 C2 4.9(9) .
Cu1 N1 C1 C2 -173.8(5) .
C3 N2 C2 C1 -3.1(10) .
Cu1 N2 C2 C1 153.2(6) 4_545
N1 C1 C2 N2 -2.2(11) .
C2 N2 C3 C4 5.3(8) .
Cu1 N2 C3 C4 -151.7(4) 4_545
C2 N2 C3 C6 -173.2(6) .
Cu1 N2 C3 C6 29.8(6) 4_545
C1 N1 C4 C3 -2.6(8) .
Cu1 N1 C4 C3 176.2(4) .
C1 N1 C4 C5 -178.7(5) .
Cu1 N1 C4 C5 0.2(6) .
N2 C3 C4 N1 -2.5(8) .
C6 C3 C4 N1 175.8(5) .
N2 C3 C4 C5 173.3(5) .
C6 C3 C4 C5 -8.3(8) .
Cu1 O1 C5 O2 -177.9(5) .
Cu1 O1 C5 C4 2.6(6) .
N1 C4 C5 O2 178.4(5) .
C3 C4 C5 O2 2.3(8) .
N1 C4 C5 O1 -2.1(7) .
C3 C4 C5 O1 -178.1(5) .
Cu1 O3 C6 O4 158.5(5) 6_565
Cu1 O3 C6 C3 -23.3(7) 6_565
N2 C3 C6 O4 97.9(6) .
C4 C3 C6 O4 -80.5(7) .
N2 C3 C6 O3 -80.4(6) .
C4 C3 C6 O3 101.2(6) .
